data_7212844
loop_
_publ_author_name
'Fang, Hua-Cai'
'Ge, Ying-Ying'
'Ying, Yin'
'Zheng, Sheng-Run'
'Zhan, Qing-Guang'
'Zhou, Zheng-Yuan'
'Chen, Li'
'Cai, Yue-Peng'

_publ_section_title
;
 Syntheses and conversions of dinuclear cadmium(ii) compounds containing
 N2O/N2O2 donor tridentate/tetradentate asymmetrical Schiff base ligands
;
_journal_issue 12
_journal_name_full CrystEngComm
_journal_page_first 4012
_journal_paper_doi 10.1039/c0ce00177e
_journal_volume 12
_journal_year 2010
_chemical_formula_moiety 'C22 H30 Cd2 Cl2 N4 O5'
_chemical_formula_sum 'C22 H30 Cd2 Cl2 N4 O5'
_chemical_formula_weight 726.20
_chemical_name_systematic
;
?
;
_space_group_IT_number 88
_symmetry_cell_setting tetragonal
_symmetry_space_group_name_Hall '-I 4ad'
_symmetry_space_group_name_H-M 'I 41/a :2'
_atom_sites_solution_hydrogens geom
_atom_sites_solution_primary direct
_atom_sites_solution_secondary difmap
_audit_creation_method SHELXL-97
_cell_angle_alpha 90.00
_cell_angle_beta 90.00
_cell_angle_gamma 90.00
_cell_formula_units_Z 16
_cell_length_a 40.561(4)
_cell_length_b 40.561(4)
_cell_length_c 7.4674(7)
_cell_measurement_reflns_used 8219
_cell_measurement_temperature 296(2)
_cell_measurement_theta_max 26.69
_cell_measurement_theta_min 2.25
_cell_volume 12285(2)
_computing_cell_refinement 'Bruker SAINT'
_computing_data_collection 'Bruker APEX2'
_computing_data_reduction 'Bruker SAINT'
_computing_molecular_graphics 'Bruker SHELXTL'
_computing_publication_material 'Bruker SHELXTL'
_computing_structure_refinement 'SHELXL-97 (Sheldrick, 2008)'
_computing_structure_solution 'SHELXS-97 (Sheldrick, 2008)'
_diffrn_ambient_temperature 296(2)
_diffrn_measured_fraction_theta_full 0.991
_diffrn_measured_fraction_theta_max 0.991
_diffrn_measurement_device_type 'Bruker APEX-II CCD'
_diffrn_measurement_method '\f and \w scans'
_diffrn_radiation_monochromator graphite
_diffrn_radiation_source 'fine-focus sealed tube'
_diffrn_radiation_type MoK\a
_diffrn_radiation_wavelength 0.71073
_diffrn_reflns_av_R_equivalents 0.0379
_diffrn_reflns_av_sigmaI/netI 0.0273
_diffrn_reflns_limit_h_max 42
_diffrn_reflns_limit_h_min -48
_diffrn_reflns_limit_k_max 35
_diffrn_reflns_limit_k_min -48
_diffrn_reflns_limit_l_max 8
_diffrn_reflns_limit_l_min -8
_diffrn_reflns_number 30125
_diffrn_reflns_theta_full 25.18
_diffrn_reflns_theta_max 25.18
_diffrn_reflns_theta_min 1.42
_exptl_absorpt_coefficient_mu 1.593
_exptl_absorpt_correction_T_max 0.8197
_exptl_absorpt_correction_T_min 0.7208
_exptl_absorpt_correction_type multi-scan
_exptl_absorpt_process_details 'SADABS (Sheldrick, 1996)'
_exptl_crystal_colour colorless
_exptl_crystal_density_diffrn 1.571
_exptl_crystal_density_method 'not measured'
_exptl_crystal_description block
_exptl_crystal_F_000 5760
_exptl_crystal_size_max 0.22
_exptl_crystal_size_mid 0.16
_exptl_crystal_size_min 0.13
_refine_diff_density_max 0.386
_refine_diff_density_min -0.357
_refine_diff_density_rms 0.124
_refine_ls_extinction_method none
_refine_ls_goodness_of_fit_ref 0.984
_refine_ls_hydrogen_treatment constr
_refine_ls_matrix_type full
_refine_ls_number_parameters 327
_refine_ls_number_reflns 5459
_refine_ls_number_restraints 638
_refine_ls_restrained_S_all 0.938
_refine_ls_R_factor_all 0.0572
_refine_ls_R_factor_gt 0.0460
_refine_ls_shift/su_max 0.003
_refine_ls_shift/su_mean 0.001
_refine_ls_structure_factor_coef Fsqd
_refine_ls_weighting_details 'calc w=1/[\s^2^(Fo^2^)+(0.0669P)^2^+126.5005P] where P=(Fo^2^+2Fc^2^)/3'
_refine_ls_weighting_scheme calc
_refine_ls_wR_factor_gt 0.1236
_refine_ls_wR_factor_ref 0.1327
_reflns_number_gt 4480
_reflns_number_total 5459
_reflns_threshold_expression >2sigma(I)
_cod_data_source_file c0ce00177e.txt
_cod_data_source_block 750892
_cod_depositor_comments
;
The following automatic conversions were performed:

'_symmetry_cell_setting' value 'Tetragonal' changed to 'tetragonal'
according to /home/saulius/struct/CIF-dictionaries/cif_core.dic
dictionary named 'cif_core.dic' version 2.4.2 from 2011-04-26.

Automatic conversion script
Id: cif_fix_values 1891 2012-01-12 08:04:46Z andrius 
;
_cod_original_sg_symbol_H-M I4(1)/a
_cod_database_code 7212844

loop_
_symmetry_equiv_pos_as_xyz
'x, y, z'
'-x+1/2, -y, z+1/2'
'-y+3/4, x+1/4, z+1/4'
'y+3/4, -x+3/4, z+3/4'
'x+1/2, y+1/2, z+1/2'
'-x+1, -y+1/2, z+1'
'-y+5/4, x+3/4, z+3/4'
'y+5/4, -x+5/4, z+5/4'
'-x, -y, -z'
'x-1/2, y, -z-1/2'
'y-3/4, -x-1/4, -z-1/4'
'-y-3/4, x-3/4, -z-3/4'
'-x+1/2, -y+1/2, -z+1/2'
'x, y+1/2, -z'
'y-1/4, -x+1/4, -z+1/4'
'-y-1/4, x-1/4, -z-1/4'

loop_
_atom_site_label
_atom_site_type_symbol
_atom_site_fract_x
_atom_site_fract_y
_atom_site_fract_z
_atom_site_U_iso_or_equiv
_atom_site_adp_type
_atom_site_occupancy
_atom_site_symmetry_multiplicity
_atom_site_calc_flag
_atom_site_refinement_flags
Cd1 Cd 0.553314(5) 0.925392(5) 0.67565(3) 0.03897(5) Uani 1 1 d U
Cd2 Cd 0.621056(5) 0.880361(5) 0.87208(3) 0.03791(5) Uani 1 1 d U
Cl1 Cl 0.64194(2) 0.88327(2) 1.17633(11) 0.0631(3) Uani 1 1 d U
Cl2 Cl 0.50010(2) 0.93783(3) 0.80961(14) 0.0691(3) Uani 1 1 d U
O1 O 0.57046(6) 0.98437(5) 0.8667(3) 0.0585(7) Uani 1 1 d U
O2 O 0.60312(5) 0.93096(4) 0.7861(3) 0.0442(6) Uani 1 1 d U
O3 O 0.57714(6) 0.83477(6) 1.0413(3) 0.0662(7) Uani 1 1 d U
O4 O 0.57023(5) 0.87401(5) 0.7697(3) 0.0471(6) Uani 1 1 d U
O5 O 0.75470(8) 0.96510(9) 0.5302(5) 0.1105(13) Uani 1 1 d U
H5A H 0.7648 0.9774 0.5976 0.166 Uiso 1 1 calc R
N1 N 0.66446(6) 0.90211(6) 0.7068(4) 0.0490(7) Uani 1 1 d U
N2 N 0.64680(6) 0.83402(6) 0.7348(4) 0.0506(7) Uani 1 1 d U
N3 N 0.53659(7) 0.88866(7) 0.4519(4) 0.0563(8) Uani 1 1 d U
N4 N 0.55941(6) 0.95406(6) 0.4005(4) 0.0584(8) Uani 1 1 d DU
C1 C 0.55110(10) 1.01240(8) 0.9078(6) 0.0731(12) Uani 1 1 d U
H1A H 0.5574 1.0208 1.0231 0.110 Uiso 1 1 calc R
H1B H 0.5282 1.0063 0.9097 0.110 Uiso 1 1 calc R
H1C H 0.5546 1.0291 0.8186 0.110 Uiso 1 1 calc R
C2 C 0.60396(8) 0.98812(7) 0.8472(4) 0.0446(8) Uani 1 1 d U
C3 C 0.62041(9) 1.01755(8) 0.8634(4) 0.0580(10) Uani 1 1 d U
H3 H 0.6092 1.0366 0.8969 0.070 Uiso 1 1 calc R
C4 C 0.65460(9) 1.01860(8) 0.8285(5) 0.0643(10) Uani 1 1 d U
H4 H 0.6660 1.0384 0.8374 0.077 Uiso 1 1 calc R
C5 C 0.67053(8) 0.99101(8) 0.7826(5) 0.0582(10) Uani 1 1 d U
H5 H 0.6930 0.9921 0.7594 0.070 Uiso 1 1 calc R
C6 C 0.65446(7) 0.96003(7) 0.7679(4) 0.0470(8) Uani 1 1 d U
C7 C 0.62048(7) 0.95864(7) 0.8015(4) 0.0399(7) Uani 1 1 d U
C8 C 0.67369(8) 0.93218(8) 0.7083(4) 0.0516(9) Uani 1 1 d U
H8 H 0.6949 0.9366 0.6669 0.062 Uiso 1 1 calc R
C9 C 0.68565(9) 0.87602(10) 0.6307(6) 0.0711(12) Uani 1 1 d U
H9A H 0.6815 0.8744 0.5031 0.085 Uiso 1 1 calc R
H9B H 0.7086 0.8822 0.6468 0.085 Uiso 1 1 calc R
C10 C 0.68040(18) 0.84477(17) 0.7097(10) 0.0614(9) Uani 0.50 1 d PU
H10A H 0.6911 0.8448 0.8259 0.074 Uiso 0.50 1 calc PR
H10B H 0.6915 0.8285 0.6365 0.074 Uiso 0.50 1 calc PR
C11 C 0.65462(18) 0.80929(17) 0.8604(9) 0.0614(9) Uani 0.50 1 d PU
H11A H 0.6347 0.7992 0.9030 0.092 Uiso 0.50 1 calc PR
H11B H 0.6663 0.8189 0.9592 0.092 Uiso 0.50 1 calc PR
H11C H 0.6682 0.7929 0.8045 0.092 Uiso 0.50 1 calc PR
C12 C 0.62721(18) 0.82081(17) 0.5985(9) 0.0614(9) Uani 0.50 1 d PU
H12A H 0.6410 0.8097 0.5130 0.092 Uiso 0.50 1 calc PR
H12B H 0.6154 0.8383 0.5399 0.092 Uiso 0.50 1 calc PR
H12C H 0.6118 0.8054 0.6489 0.092 Uiso 0.50 1 calc PR
C13 C 0.58349(12) 0.81294(10) 1.1893(5) 0.0843(14) Uani 1 1 d U
H13A H 0.5643 0.8118 1.2644 0.126 Uiso 1 1 calc R
H13B H 0.6018 0.8211 1.2575 0.126 Uiso 1 1 calc R
H13C H 0.5886 0.7913 1.1447 0.126 Uiso 1 1 calc R
C14 C 0.55124(7) 0.82743(7) 0.9288(4) 0.0459(8) Uani 1 1 d U
C15 C 0.52983(8) 0.80204(8) 0.9520(5) 0.0556(9) Uani 1 1 d U
H15 H 0.5313 0.7885 1.0523 0.067 Uiso 1 1 calc R
C16 C 0.50534(8) 0.79648(8) 0.8216(6) 0.0617(10) Uani 1 1 d U
H16 H 0.4902 0.7794 0.8368 0.074 Uiso 1 1 calc R
C17 C 0.50374(8) 0.81572(8) 0.6754(5) 0.0576(10) Uani 1 1 d U
H17 H 0.4877 0.8114 0.5895 0.069 Uiso 1 1 calc R
C18 C 0.52561(7) 0.84241(7) 0.6477(5) 0.0466(8) Uani 1 1 d U
C19 C 0.54953(7) 0.84929(7) 0.7805(4) 0.0418(8) Uani 1 1 d U
C20 C 0.52362(8) 0.86072(8) 0.4843(5) 0.0551(9) Uani 1 1 d U
H20 H 0.5116 0.8512 0.3918 0.066 Uiso 1 1 calc R
C21 C 0.53509(13) 0.90358(11) 0.2727(5) 0.0882(14) Uani 1 1 d U
H21A H 0.5520 0.8939 0.1976 0.106 Uiso 1 1 calc R
H21B H 0.5139 0.8987 0.2190 0.106 Uiso 1 1 calc R
C22 C 0.5396(2) 0.93839(17) 0.2790(8) 0.092(2) Uani 0.50 1 d PU
H22A H 0.5475 0.9449 0.1615 0.111 Uiso 0.50 1 calc PR
H22B H 0.5178 0.9479 0.2922 0.111 Uiso 0.50 1 calc PR
C23 C 0.54579(16) 0.98823(11) 0.4271(9) 0.0614(9) Uani 0.50 1 d PDU
H23A H 0.5491 1.0009 0.3202 0.092 Uiso 0.50 1 calc PR
H23B H 0.5569 0.9986 0.5254 0.092 Uiso 0.50 1 calc PR
H23C H 0.5226 0.9869 0.4528 0.092 Uiso 0.50 1 calc PR
C24 C 0.59423(10) 0.95932(17) 0.3502(9) 0.0614(9) Uani 0.50 1 d PDU
H24A H 0.6065 0.9394 0.3708 0.092 Uiso 0.50 1 calc PR
H24B H 0.6033 0.9768 0.4214 0.092 Uiso 0.50 1 calc PR
H24C H 0.5955 0.9651 0.2258 0.092 Uiso 0.50 1 calc PR
C25 C 0.77054(12) 0.93464(13) 0.5234(7) 0.0936(17) Uani 1 1 d U
H25A H 0.7940 0.9380 0.5185 0.140 Uiso 1 1 calc R
H25B H 0.7635 0.9229 0.4186 0.140 Uiso 1 1 calc R
H25C H 0.7651 0.9221 0.6283 0.140 Uiso 1 1 calc R

loop_
_atom_site_aniso_label
_atom_site_aniso_U_11
_atom_site_aniso_U_22
_atom_site_aniso_U_33
_atom_site_aniso_U_23
_atom_site_aniso_U_13
_atom_site_aniso_U_12
Cd1 0.03519(10) 0.03922(10) 0.04251(11) 0.00332(9) -0.00231(8) 0.00265(8)
Cd2 0.03557(10) 0.03650(10) 0.04167(11) 0.00258(8) -0.00409(8) 0.00148(8)
Cl1 0.0585(4) 0.0874(6) 0.0433(4) 0.0009(4) -0.0089(4) -0.0011(4)
Cl2 0.0418(4) 0.0857(6) 0.0797(6) -0.0228(5) 0.0088(4) 0.0033(4)
O1 0.0549(12) 0.0397(11) 0.0807(16) 0.0051(11) 0.0051(12) 0.0086(10)
O2 0.0353(9) 0.0318(9) 0.0656(13) 0.0048(9) -0.0083(9) -0.0023(8)
O3 0.0830(15) 0.0551(13) 0.0606(14) 0.0149(11) -0.0184(13) -0.0120(12)
O4 0.0365(9) 0.0371(9) 0.0678(13) 0.0094(10) -0.0126(10) -0.0074(8)
O5 0.099(2) 0.113(2) 0.119(3) 0.008(2) -0.039(2) -0.006(2)
N1 0.0412(12) 0.0534(14) 0.0525(14) 0.0062(12) 0.0065(12) -0.0007(11)
N2 0.0479(13) 0.0474(13) 0.0565(15) -0.0062(12) -0.0062(12) 0.0092(11)
N3 0.0677(16) 0.0506(14) 0.0505(15) -0.0063(12) -0.0119(13) 0.0082(13)
N4 0.0591(16) 0.0662(16) 0.0499(15) 0.0188(13) -0.0030(13) -0.0010(13)
C1 0.082(2) 0.0470(17) 0.090(3) 0.0100(18) 0.023(2) 0.0221(17)
C2 0.0524(16) 0.0385(14) 0.0429(15) 0.0070(12) -0.0047(13) -0.0022(13)
C3 0.084(2) 0.0364(15) 0.0538(18) 0.0026(14) -0.0129(17) -0.0017(15)
C4 0.0690(19) 0.0477(16) 0.076(2) 0.0026(16) -0.0177(18) -0.0211(15)
C5 0.0526(16) 0.0565(17) 0.066(2) 0.0083(16) -0.0108(16) -0.0198(14)
C6 0.0488(15) 0.0437(14) 0.0485(16) 0.0070(13) -0.0069(14) -0.0111(13)
C7 0.0445(14) 0.0379(13) 0.0374(13) 0.0099(11) -0.0074(12) -0.0036(12)
C8 0.0434(15) 0.0590(17) 0.0525(17) 0.0097(15) 0.0013(14) -0.0037(14)
C9 0.0586(19) 0.077(2) 0.078(2) 0.003(2) 0.0179(18) 0.0169(18)
C10 0.0745(17) 0.0592(16) 0.0505(16) 0.0003(14) -0.0025(15) 0.0314(14)
C11 0.0745(17) 0.0592(16) 0.0505(16) 0.0003(14) -0.0025(15) 0.0314(14)
C12 0.0745(17) 0.0592(16) 0.0505(16) 0.0003(14) -0.0025(15) 0.0314(14)
C13 0.121(3) 0.071(2) 0.061(2) 0.0251(19) -0.017(2) -0.004(2)
C14 0.0465(15) 0.0362(14) 0.0551(17) -0.0049(13) 0.0023(14) -0.0036(12)
C15 0.0522(16) 0.0409(15) 0.074(2) 0.0016(15) 0.0142(16) -0.0028(13)
C16 0.0456(16) 0.0382(15) 0.101(3) -0.0120(17) 0.0105(18) -0.0049(13)
C17 0.0386(14) 0.0410(15) 0.093(2) -0.0170(16) -0.0094(16) 0.0024(13)
C18 0.0364(14) 0.0386(14) 0.0649(18) -0.0085(14) -0.0028(14) 0.0019(12)
C19 0.0333(13) 0.0324(13) 0.0598(17) -0.0048(13) -0.0015(13) -0.0018(11)
C20 0.0533(16) 0.0519(16) 0.0601(18) -0.0147(15) -0.0123(15) 0.0093(14)
C21 0.136(3) 0.088(3) 0.0397(18) -0.0089(19) -0.025(2) 0.023(3)
C22 0.159(5) 0.083(3) 0.034(3) 0.037(3) -0.051(3) -0.083(3)
C23 0.0745(17) 0.0592(16) 0.0505(16) 0.0003(14) -0.0025(15) 0.0314(14)
C24 0.0745(17) 0.0592(16) 0.0505(16) 0.0003(14) -0.0025(15) 0.0314(14)
C25 0.083(3) 0.116(4) 0.082(3) 0.002(3) -0.005(3) -0.010(3)

loop_
_atom_type_symbol
_atom_type_description
_atom_type_scat_dispersion_real
_atom_type_scat_dispersion_imag
_atom_type_scat_source
C C 0.0033 0.0016 'International Tables Vol C Tables 4.2.6.8 and 6.1.1.4'
H H 0.0000 0.0000 'International Tables Vol C Tables 4.2.6.8 and 6.1.1.4'
N N 0.0061 0.0033 'International Tables Vol C Tables 4.2.6.8 and 6.1.1.4'
O O 0.0106 0.0060 'International Tables Vol C Tables 4.2.6.8 and 6.1.1.4'
Cl Cl 0.1484 0.1585 'International Tables Vol C Tables 4.2.6.8 and 6.1.1.4'
Cd Cd -0.8075 1.2024 'International Tables Vol C Tables 4.2.6.8 and 6.1.1.4'

loop_
_geom_angle_atom_site_label_1
_geom_angle_atom_site_label_2
_geom_angle_atom_site_label_3
_geom_angle
O2 Cd1 O4 72.79(7)
O2 Cd1 N3 126.95(9)
O4 Cd1 N3 74.20(9)
O2 Cd1 N4 100.32(8)
O4 Cd1 N4 132.54(8)
N3 Cd1 N4 73.99(9)
O2 Cd1 Cl2 129.89(6)
O4 Cd1 Cl2 109.06(6)
N3 Cd1 Cl2 99.70(8)
N4 Cd1 Cl2 110.29(7)
O4 Cd2 O2 73.09(7)
O4 Cd2 N1 124.50(9)
O2 Cd2 N1 75.49(8)
O4 Cd2 N2 99.66(8)
O2 Cd2 N2 137.07(9)
N1 Cd2 N2 74.87(9)
O4 Cd2 Cl1 130.82(6)
O2 Cd2 Cl1 109.43(6)
N1 Cd2 Cl1 102.37(7)
N2 Cd2 Cl1 106.75(7)
C2 O1 C1 118.8(3)
C7 O2 Cd1 127.34(17)
C7 O2 Cd2 124.69(17)
Cd1 O2 Cd2 107.97(8)
C14 O3 C13 118.2(3)
C19 O4 Cd2 131.66(18)
C19 O4 Cd1 121.34(17)
Cd2 O4 Cd1 106.10(8)
C25 O5 H5A 109.5
C8 N1 C9 121.2(3)
C8 N1 Cd2 125.5(2)
C9 N1 Cd2 111.9(2)
C12 N2 C11 109.9(4)
C12 N2 C10 123.9(5)
C11 N2 C10 95.1(4)
C12 N2 Cd2 111.5(3)
C11 N2 Cd2 112.0(3)
C10 N2 Cd2 103.4(3)
C20 N3 C21 121.5(3)
C20 N3 Cd1 123.5(2)
C21 N3 Cd1 113.6(2)
C22 N4 C24 117.3(5)
C22 N4 C23 107.5(5)
C24 N4 C23 104.6(4)
C22 N4 Cd1 106.6(3)
C24 N4 Cd1 113.0(3)
C23 N4 Cd1 107.4(3)
O1 C1 H1A 109.5
O1 C1 H1B 109.5
H1A C1 H1B 109.5
O1 C1 H1C 109.5
H1A C1 H1C 109.5
H1B C1 H1C 109.5
C3 C2 O1 124.6(3)
C3 C2 C7 121.8(3)
O1 C2 C7 113.6(2)
C2 C3 C4 119.2(3)
C2 C3 H3 120.4
C4 C3 H3 120.4
C5 C4 C3 119.8(3)
C5 C4 H4 120.1
C3 C4 H4 120.1
C4 C5 C6 122.6(3)
C4 C5 H5 118.7
C6 C5 H5 118.7
C7 C6 C5 118.2(3)
C7 C6 C8 123.7(3)
C5 C6 C8 117.9(3)
O2 C7 C6 122.6(3)
O2 C7 C2 119.0(3)
C6 C7 C2 118.4(3)
N1 C8 C6 126.3(3)
N1 C8 H8 116.8
C6 C8 H8 116.8
C10 C9 N1 113.2(4)
C10 C9 H9A 108.9
N1 C9 H9A 108.9
C10 C9 H9B 108.9
N1 C9 H9B 108.9
H9A C9 H9B 107.7
C9 C10 N2 117.8(5)
C9 C10 H10A 107.8
N2 C10 H10A 107.8
C9 C10 H10B 107.8
N2 C10 H10B 107.8
H10A C10 H10B 107.2
N2 C11 H11A 109.5
N2 C11 H11B 109.5
H11A C11 H11B 109.5
N2 C11 H11C 109.5
H11A C11 H11C 109.5
H11B C11 H11C 109.5
N2 C12 H12A 109.5
N2 C12 H12B 109.5
H12A C12 H12B 109.5
N2 C12 H12C 109.5
H12A C12 H12C 109.5
H12B C12 H12C 109.5
O3 C13 H13A 109.5
O3 C13 H13B 109.5
H13A C13 H13B 109.5
O3 C13 H13C 109.5
H13A C13 H13C 109.5
H13B C13 H13C 109.5
C15 C14 O3 125.0(3)
C15 C14 C19 122.8(3)
O3 C14 C19 112.2(2)
C14 C15 C16 119.0(3)
C14 C15 H15 120.5
C16 C15 H15 120.5
C17 C16 C15 120.1(3)
C17 C16 H16 119.9
C15 C16 H16 119.9
C16 C17 C18 122.2(3)
C16 C17 H17 118.9
C18 C17 H17 118.9
C17 C18 C19 118.6(3)
C17 C18 C20 119.1(3)
C19 C18 C20 122.3(3)
O4 C19 C18 123.2(3)
O4 C19 C14 119.6(3)
C18 C19 C14 117.2(3)
N3 C20 C18 126.9(3)
N3 C20 H20 116.5
C18 C20 H20 116.5
C22 C21 N3 111.9(4)
C22 C21 H21A 109.2
N3 C21 H21A 109.2
C22 C21 H21B 109.2
N3 C21 H21B 109.2
H21A C21 H21B 107.9
N4 C22 C21 123.9(5)
N4 C22 H22A 106.3
C21 C22 H22A 106.3
N4 C22 H22B 106.3
C21 C22 H22B 106.3
H22A C22 H22B 106.4
N4 C23 H23A 109.5
N4 C23 H23B 109.5
H23A C23 H23B 109.5
N4 C23 H23C 109.5
H23A C23 H23C 109.5
H23B C23 H23C 109.5
N4 C24 H24A 109.5
N4 C24 H24B 109.5
H24A C24 H24B 109.5
N4 C24 H24C 109.5
H24A C24 H24C 109.5
H24B C24 H24C 109.5
O5 C25 H25A 109.5
O5 C25 H25B 109.5
H25A C25 H25B 109.5
O5 C25 H25C 109.5
H25A C25 H25C 109.5
H25B C25 H25C 109.5

loop_
_geom_bond_atom_site_label_1
_geom_bond_atom_site_label_2
_geom_bond_distance
Cd1 O2 2.1938(19)
Cd1 O4 2.3040(19)
Cd1 N3 2.339(3)
Cd1 N4 2.374(3)
Cd1 Cl2 2.4317(9)
Cd2 O4 2.2138(19)
Cd2 O2 2.2699(18)
Cd2 N1 2.324(3)
Cd2 N2 2.382(3)
Cd2 Cl1 2.4275(9)
O1 C2 1.375(4)
O1 C1 1.416(4)
O2 C7 1.330(3)
O3 C14 1.377(4)
O3 C13 1.440(5)
O4 C19 1.310(3)
O5 C25 1.394(6)
O5 H5A 0.8200
N1 C8 1.276(4)
N1 C9 1.477(5)
N2 C12 1.398(7)
N2 C11 1.409(7)
N2 C10 1.443(8)
N3 C20 1.273(4)
N3 C21 1.470(5)
N4 C22 1.368(7)
N4 C24 1.477(5)
N4 C23 1.505(5)
C1 H1A 0.9600
C1 H1B 0.9600
C1 H1C 0.9600
C2 C3 1.373(4)
C2 C7 1.413(4)
C3 C4 1.412(5)
C3 H3 0.9300
C4 C5 1.337(5)
C4 H4 0.9300
C5 C6 1.420(4)
C5 H5 0.9300
C6 C7 1.402(4)
C6 C8 1.443(4)
C8 H8 0.9300
C9 C10 1.414(8)
C9 H9A 0.9700
C9 H9B 0.9700
C10 H10A 0.9700
C10 H10B 0.9700
C11 H11A 0.9600
C11 H11B 0.9600
C11 H11C 0.9600
C12 H12A 0.9600
C12 H12B 0.9600
C12 H12C 0.9600
C13 H13A 0.9600
C13 H13B 0.9600
C13 H13C 0.9600
C14 C15 1.358(4)
C14 C19 1.421(4)
C15 C16 1.409(5)
C15 H15 0.9300
C16 C17 1.344(5)
C16 H16 0.9300
C17 C18 1.415(4)
C17 H17 0.9300
C18 C19 1.415(4)
C18 C20 1.431(5)
C20 H20 0.9300
C21 C22 1.425(8)
C21 H21A 0.9700
C21 H21B 0.9700
C22 H22A 0.9700
C22 H22B 0.9700
C23 H23A 0.9600
C23 H23B 0.9600
C23 H23C 0.9600
C24 H24A 0.9600
C24 H24B 0.9600
C24 H24C 0.9600
C25 H25A 0.9600
C25 H25B 0.9600
C25 H25C 0.9600

loop_
_geom_hbond_atom_site_label_D
_geom_hbond_atom_site_label_H
_geom_hbond_atom_site_label_A
_geom_hbond_distance_DH
_geom_hbond_distance_HA
_geom_hbond_distance_DA
_geom_hbond_angle_DHA
_geom_hbond_site_symmetry_A
O5 H5A O5 0.82 1.94 2.751(4) 172.7 3_655

loop_
_geom_torsion_atom_site_label_1
_geom_torsion_atom_site_label_2
_geom_torsion_atom_site_label_3
_geom_torsion_atom_site_label_4
_geom_torsion
O4 Cd1 O2 C7 -178.5(2)
N3 Cd1 O2 C7 127.7(2)
N4 Cd1 O2 C7 50.0(2)
Cl2 Cd1 O2 C7 -77.7(2)
O4 Cd1 O2 Cd2 1.73(8)
N3 Cd1 O2 Cd2 -52.15(14)
N4 Cd1 O2 Cd2 -129.80(10)
Cl2 Cd1 O2 Cd2 102.49(8)
O4 Cd2 O2 C7 178.4(2)
N1 Cd2 O2 C7 -48.0(2)
N2 Cd2 O2 C7 -95.6(2)
Cl1 Cd2 O2 C7 50.3(2)
O4 Cd2 O2 Cd1 -1.80(8)
N1 Cd2 O2 Cd1 131.84(11)
N2 Cd2 O2 Cd1 84.23(13)
Cl1 Cd2 O2 Cd1 -129.92(7)
O2 Cd2 O4 C19 -167.2(3)
N1 Cd2 O4 C19 134.6(3)
N2 Cd2 O4 C19 56.4(3)
Cl1 Cd2 O4 C19 -65.9(3)
O2 Cd2 O4 Cd1 1.69(8)
N1 Cd2 O4 Cd1 -56.53(13)
N2 Cd2 O4 Cd1 -134.74(10)
Cl1 Cd2 O4 Cd1 103.04(8)
O2 Cd1 O4 C19 168.5(2)
N3 Cd1 O4 C19 -53.6(2)
N4 Cd1 O4 C19 -103.1(2)
Cl2 Cd1 O4 C19 41.4(2)
O2 Cd1 O4 Cd2 -1.75(8)
N3 Cd1 O4 Cd2 136.12(11)
N4 Cd1 O4 Cd2 86.55(13)
Cl2 Cd1 O4 Cd2 -128.86(7)
O4 Cd2 N1 C8 95.0(3)
O2 Cd2 N1 C8 37.8(3)
N2 Cd2 N1 C8 -173.6(3)
Cl1 Cd2 N1 C8 -69.3(3)
O4 Cd2 N1 C9 -98.6(2)
O2 Cd2 N1 C9 -155.7(2)
N2 Cd2 N1 C9 -7.2(2)
Cl1 Cd2 N1 C9 97.1(2)
O4 Cd2 N2 C12 14.8(4)
O2 Cd2 N2 C12 -60.7(4)
N1 Cd2 N2 C12 -108.5(4)
Cl1 Cd2 N2 C12 152.9(3)
O4 Cd2 N2 C11 -108.7(4)
O2 Cd2 N2 C11 175.7(3)
N1 Cd2 N2 C11 127.9(4)
Cl1 Cd2 N2 C11 29.3(4)
O4 Cd2 N2 C10 150.0(3)
O2 Cd2 N2 C10 74.5(3)
N1 Cd2 N2 C10 26.7(3)
Cl1 Cd2 N2 C10 -71.9(3)
O2 Cd1 N3 C20 96.0(3)
O4 Cd1 N3 C20 42.7(3)
N4 Cd1 N3 C20 -173.0(3)
Cl2 Cd1 N3 C20 -64.5(3)
O2 Cd1 N3 C21 -97.7(3)
O4 Cd1 N3 C21 -151.0(3)
N4 Cd1 N3 C21 -6.7(3)
Cl2 Cd1 N3 C21 101.8(3)
O2 Cd1 N4 C22 146.5(4)
O4 Cd1 N4 C22 70.4(4)
N3 Cd1 N4 C22 20.8(4)
Cl2 Cd1 N4 C22 -73.8(4)
O2 Cd1 N4 C24 16.2(3)
O4 Cd1 N4 C24 -59.9(3)
N3 Cd1 N4 C24 -109.5(3)
Cl2 Cd1 N4 C24 155.9(3)
O2 Cd1 N4 C23 -98.6(3)
O4 Cd1 N4 C23 -174.6(3)
N3 Cd1 N4 C23 135.7(3)
Cl2 Cd1 N4 C23 41.1(3)
C1 O1 C2 C3 -0.6(5)
C1 O1 C2 C7 -178.4(3)
O1 C2 C3 C4 -175.8(3)
C7 C2 C3 C4 1.8(5)
C2 C3 C4 C5 -0.8(5)
C3 C4 C5 C6 -0.4(6)
C4 C5 C6 C7 0.6(5)
C4 C5 C6 C8 176.8(3)
Cd1 O2 C7 C6 -140.3(2)
Cd2 O2 C7 C6 39.5(4)
Cd1 O2 C7 C2 37.4(4)
Cd2 O2 C7 C2 -142.8(2)
C5 C6 C7 O2 178.1(3)
C8 C6 C7 O2 2.1(5)
C5 C6 C7 C2 0.4(4)
C8 C6 C7 C2 -175.6(3)
C3 C2 C7 O2 -179.3(3)
O1 C2 C7 O2 -1.5(4)
C3 C2 C7 C6 -1.6(4)
O1 C2 C7 C6 176.3(3)
C9 N1 C8 C6 175.7(3)
Cd2 N1 C8 C6 -19.0(5)
C7 C6 C8 N1 -12.6(5)
C5 C6 C8 N1 171.4(3)
C8 N1 C9 C10 151.9(4)
Cd2 N1 C9 C10 -15.2(5)
N1 C9 C10 N2 45.8(7)
C12 N2 C10 C9 79.4(7)
C11 N2 C10 C9 -162.5(6)
Cd2 N2 C10 C9 -48.5(6)
C13 O3 C14 C15 3.9(5)
C13 O3 C14 C19 -174.9(3)
O3 C14 C15 C16 -177.1(3)
C19 C14 C15 C16 1.7(5)
C14 C15 C16 C17 1.2(5)
C15 C16 C17 C18 -1.4(5)
C16 C17 C18 C19 -1.1(5)
C16 C17 C18 C20 176.6(3)
Cd2 O4 C19 C18 -149.7(2)
Cd1 O4 C19 C18 42.8(4)
Cd2 O4 C19 C14 28.5(4)
Cd1 O4 C19 C14 -138.9(2)
C17 C18 C19 O4 -178.0(3)
C20 C18 C19 O4 4.4(5)
C17 C18 C19 C14 3.8(4)
C20 C18 C19 C14 -173.9(3)
C15 C14 C19 O4 177.5(3)
O3 C14 C19 O4 -3.6(4)
C15 C14 C19 C18 -4.2(4)
O3 C14 C19 C18 174.7(3)
C21 N3 C20 C18 174.6(3)
Cd1 N3 C20 C18 -20.1(5)
C17 C18 C20 N3 165.5(3)
C19 C18 C20 N3 -16.9(5)
C20 N3 C21 C22 158.3(5)
Cd1 N3 C21 C22 -8.4(6)
C24 N4 C22 C21 90.1(7)
C23 N4 C22 C21 -152.5(6)
Cd1 N4 C22 C21 -37.6(8)
N3 C21 C22 N4 33.1(9)
